data_1516892
loop_
_publ_author_name
'Tsoureas, Nikolaos'
'Castro, Ludovic'
'Kilpatrick, Alexander F. R.'
'Cloke, F. Geoffey N.'
'Maron, Laurent'

_publ_section_title
;
 Controlling selectivity in the reductive activation of CO2by mixed
 sandwich uranium(iii) complexes
;
_journal_issue 10
_journal_name_full 'Chemical Science'
_journal_page_first 3777
_journal_paper_doi 10.1039/C4SC01401D
_journal_volume 5
_journal_year 2014
_chemical_compound_source 'synthesis as described'
_chemical_formula_moiety 'C53 H86 O3 Si4 U2'
_chemical_formula_sum 'C53 H86 O3 Si4 U2'
_chemical_formula_weight 1359.63
_chemical_name_common 11
_chemical_name_systematic 11
_space_group_crystal_system orthorhombic
_space_group_IT_number 62
_space_group_name_Hall '-P 2ac 2n'
_space_group_name_H-M_alt 'P n m a'
_symmetry_space_group_name_Hall '-P 2ac 2n'
_symmetry_space_group_name_H-M 'P n m a'
_atom_sites_solution_hydrogens geom
_audit_creation_method SHELXL-2013
_cell_angle_alpha 90
_cell_angle_beta 90
_cell_angle_gamma 90
_cell_formula_units_Z 4
_cell_length_a 23.330(5)
_cell_length_b 21.460(4)
_cell_length_c 10.710(2)
_cell_measurement_reflns_used 6481
_cell_measurement_temperature 173(2)
_cell_measurement_theta_max 27.485
_cell_measurement_theta_min 0.998
_cell_volume 5362.1(18)
_computing_cell_refinement 'HKL Scalepack (Otwinowski & Minor 1997)'
_computing_data_collection 'Collect (Bruker AXS BV, 1997-2004)'
_computing_data_reduction
;
'HKL Denzo and Scalepack (Minor 1997)'
;
_computing_molecular_graphics 'Ortep-3 for Windows (Farrugia, 1997)'
_computing_publication_material 'WinGX publication routines (Farrugia, 1999)'
_computing_structure_refinement 'SHELXL-2013 (Sheldrick, 2013)'
_computing_structure_solution 'SHELXL-2013 (Sheldrick, 2013)'
_diffrn_ambient_temperature 173(2)
_diffrn_detector_area_resol_mean 9
_diffrn_measured_fraction_theta_full 0.997
_diffrn_measured_fraction_theta_max 0.998
_diffrn_measurement_device_type KappaCCD
_diffrn_measurement_method 'CCD rotation images, thick slices'
_diffrn_radiation_monochromator 'horizonally mounted graphite crystal'
_diffrn_radiation_type MoK\a
_diffrn_radiation_wavelength 0.71073
_diffrn_reflns_av_R_equivalents 0.1128
_diffrn_reflns_av_unetI/netI 0.0472
_diffrn_reflns_Laue_measured_fraction_full 0.997
_diffrn_reflns_Laue_measured_fraction_max 0.998
_diffrn_reflns_limit_h_max 30
_diffrn_reflns_limit_h_min -30
_diffrn_reflns_limit_k_max 27
_diffrn_reflns_limit_k_min -27
_diffrn_reflns_limit_l_max 13
_diffrn_reflns_limit_l_min -13
_diffrn_reflns_number 65742
_diffrn_reflns_point_group_measured_fraction_full 0.997
_diffrn_reflns_point_group_measured_fraction_max 0.998
_diffrn_reflns_theta_full 25.242
_diffrn_reflns_theta_max 27.483
_diffrn_reflns_theta_min 3.425
_diffrn_source 'fine-focus sealed tube'
_exptl_absorpt_coefficient_mu 6.162
_exptl_absorpt_correction_T_max 0.837
_exptl_absorpt_correction_T_min 0.372
_exptl_absorpt_correction_type multi-scan
_exptl_absorpt_process_details 'SADABS 2007/2 (Sheldrick, G.M., 2007)'
_exptl_crystal_colour Red
_exptl_crystal_density_diffrn 1.684
_exptl_crystal_density_method 'not measured'
_exptl_crystal_description Plate
_exptl_crystal_F_000 2672
_exptl_crystal_size_max 0.200
_exptl_crystal_size_mid 0.060
_exptl_crystal_size_min 0.030
_refine_diff_density_max 3.098
_refine_diff_density_min -2.390
_refine_diff_density_rms 0.193
_refine_ls_extinction_method none
_refine_ls_goodness_of_fit_ref 1.066
_refine_ls_hydrogen_treatment constr
_refine_ls_matrix_type full
_refine_ls_number_parameters 297
_refine_ls_number_reflns 6298
_refine_ls_number_restraints 12
_refine_ls_restrained_S_all 1.065
_refine_ls_R_factor_all 0.0789
_refine_ls_R_factor_gt 0.0524
_refine_ls_shift/su_max 0.001
_refine_ls_shift/su_mean 0.000
_refine_ls_structure_factor_coef Fsqd
_refine_ls_weighting_details 'w=1/[\s^2^(Fo^2^)+(0.0607P)^2^+26.0159P] where P=(Fo^2^+2Fc^2^)/3'
_refine_ls_weighting_scheme calc
_refine_ls_wR_factor_gt 0.1214
_refine_ls_wR_factor_ref 0.1336
_reflns_Friedel_coverage 0.000
_reflns_number_gt 4569
_reflns_number_total 6298
_reflns_threshold_expression 'I > 2\s(I)'
_cod_data_source_file c4sc01401d2.cif
_cod_data_source_block 11
_cod_depositor_comments 'Adding full bibliography for 1516885--1516894.cif.'
_cod_database_code 1516892
_shelx_space_group_comment
;
The symmetry employed for this shelxl refinement is uniquely defined
by the following loop, which should always be used as a source of
symmetry information in preference to the above space-group names.
They are only intended as comments.
;
_shelx_estimated_absorpt_t_min 0.372
_shelx_estimated_absorpt_t_max 0.837
_shelxl_version_number 2013-3

loop_
_space_group_symop_operation_xyz
'x, y, z'
'-x+1/2, -y, z+1/2'
'x+1/2, -y+1/2, -z+1/2'
'-x, y+1/2, -z'
'-x, -y, -z'
'x-1/2, y, -z-1/2'
'-x-1/2, y-1/2, z-1/2'
'x, -y-1/2, z'

loop_
_atom_site_label
_atom_site_type_symbol
_atom_site_fract_x
_atom_site_fract_y
_atom_site_fract_z
_atom_site_U_iso_or_equiv
_atom_site_adp_type
_atom_site_occupancy
_atom_site_site_symmetry_order
_atom_site_calc_flag
_atom_site_refinement_flags_posn
_atom_site_refinement_flags_adp
_atom_site_refinement_flags_occupancy
_atom_site_disorder_assembly
_atom_site_disorder_group
C1 C 0.2331(5) 0.2500 0.4821(10) 0.044(3) Uani 1 2 d S T P . .
C2 C 0.0905(3) 0.2827(3) 0.5734(6) 0.0283(15) Uani 1 1 d . . . . .
H2 H 0.1048 0.2988 0.6499 0.034 Uiso 1 1 calc R U . . .
C3 C 0.0751(3) 0.3309(3) 0.4906(7) 0.0346(17) Uani 1 1 d . . . . .
C4 C 0.0439(3) 0.3285(4) 0.3769(7) 0.043(2) Uani 1 1 d . . . . .
H4 H 0.0384 0.3687 0.3419 0.051 Uiso 1 1 calc R U . . .
C5 C 0.0192(3) 0.2819(4) 0.3038(7) 0.044(2) Uani 1 1 d . . . . .
H5 H -0.0031 0.2986 0.2376 0.053 Uiso 1 1 calc R U . . .
C6A C 0.1226(12) 0.4620(11) 0.445(3) 0.059(3) Uani 0.430(16) 1 d . U P A 1
H6A1 H 0.1288 0.5016 0.4889 0.089 Uiso 0.430(16) 1 calc R U P A 1
H6A2 H 0.0969 0.4687 0.3741 0.089 Uiso 0.430(16) 1 calc R U P A 1
H6A3 H 0.1594 0.4457 0.4156 0.089 Uiso 0.430(16) 1 calc R U P A 1
C8A C 0.1512(12) 0.4055(11) 0.685(2) 0.059(3) Uani 0.430(16) 1 d . U P A 1
H8A1 H 0.1371 0.3763 0.7480 0.089 Uiso 0.430(16) 1 calc R U P A 1
H8A2 H 0.1564 0.4468 0.7224 0.089 Uiso 0.430(16) 1 calc R U P A 1
H8A3 H 0.1880 0.3907 0.6521 0.089 Uiso 0.430(16) 1 calc R U P A 1
C6B C 0.1068(10) 0.4602(8) 0.3809(18) 0.059(3) Uani 0.570(16) 1 d . U P A 2
H6B1 H 0.0720 0.4591 0.3296 0.089 Uiso 0.570(16) 1 calc R U P A 2
H6B2 H 0.1386 0.4413 0.3346 0.089 Uiso 0.570(16) 1 calc R U P A 2
H6B3 H 0.1163 0.5035 0.4012 0.089 Uiso 0.570(16) 1 calc R U P A 2
C8B C 0.1595(9) 0.4187(8) 0.6205(18) 0.059(3) Uani 0.570(16) 1 d . U P A 2
H8B1 H 0.1656 0.4623 0.6440 0.089 Uiso 0.570(16) 1 calc R U P A 2
H8B2 H 0.1905 0.4050 0.5653 0.089 Uiso 0.570(16) 1 calc R U P A 2
H8B3 H 0.1591 0.3928 0.6959 0.089 Uiso 0.570(16) 1 calc R U P A 2
C7 C 0.0296(5) 0.4446(5) 0.6168(12) 0.081(4) Uani 1 1 d . . . . .
H7A H 0.0129 0.4139 0.6739 0.121 Uiso 1 1 calc R U . . .
H7B H 0.0014 0.4557 0.5527 0.121 Uiso 1 1 calc R U . . .
H7C H 0.0405 0.4820 0.6637 0.121 Uiso 1 1 calc R U . . .
C15 C 0.3966(3) 0.2171(3) 0.4285(6) 0.0312(15) Uani 1 1 d . . . . .
H15 H 0.3821 0.2010 0.3521 0.037 Uiso 1 1 calc R U . . .
C16 C 0.4121(3) 0.1690(4) 0.5104(8) 0.0423(19) Uani 1 1 d . . . . .
C17 C 0.4436(3) 0.1712(5) 0.6234(8) 0.055(3) Uani 1 1 d . . . . .
H17 H 0.4486 0.1311 0.6594 0.066 Uiso 1 1 calc R U . . .
C18 C 0.4694(3) 0.2188(5) 0.6955(7) 0.061(3) Uani 1 1 d . . . . .
H18 H 0.4926 0.2022 0.7604 0.074 Uiso 1 1 calc R U . . .
C19A C 0.3076(15) 0.0759(17) 0.478(4) 0.080(3) Uani 0.315(12) 1 d . . P B 3
H19A H 0.2873 0.1151 0.4624 0.120 Uiso 0.315(12) 1 calc R U P B 3
H19B H 0.2993 0.0617 0.5634 0.120 Uiso 0.315(12) 1 calc R U P B 3
H19C H 0.2947 0.0443 0.4184 0.120 Uiso 0.315(12) 1 calc R U P B 3
C20A C 0.4307(16) 0.0261(17) 0.483(4) 0.080(3) Uani 0.315(12) 1 d . . P B 3
H20A H 0.4169 -0.0097 0.4355 0.120 Uiso 0.315(12) 1 calc R U P B 3
H20B H 0.4707 0.0193 0.5075 0.120 Uiso 0.315(12) 1 calc R U P B 3
H20C H 0.4280 0.0638 0.4322 0.120 Uiso 0.315(12) 1 calc R U P B 3
C19B C 0.3287(7) 0.0838(8) 0.3859(19) 0.080(3) Uani 0.685(12) 1 d . . P B 4
H19D H 0.2988 0.1029 0.4376 0.120 Uiso 0.685(12) 1 calc R U P B 4
H19E H 0.3194 0.0399 0.3716 0.120 Uiso 0.685(12) 1 calc R U P B 4
H19F H 0.3308 0.1056 0.3055 0.120 Uiso 0.685(12) 1 calc R U P B 4
C20B C 0.4557(7) 0.0567(8) 0.3803(18) 0.080(3) Uani 0.685(12) 1 d . . P B 4
H20D H 0.4896 0.0636 0.4326 0.120 Uiso 0.685(12) 1 calc R U P B 4
H20E H 0.4611 0.0775 0.2996 0.120 Uiso 0.685(12) 1 calc R U P B 4
H20F H 0.4503 0.0119 0.3670 0.120 Uiso 0.685(12) 1 calc R U P B 4
C21 C 0.3923(10) 0.0343(8) 0.606(2) 0.184(10) Uani 1 1 d . . . . .
H21A H 0.3691 0.0722 0.5990 0.276 Uiso 1 1 calc R U . B 3
H21B H 0.4173 0.0377 0.6796 0.276 Uiso 1 1 calc R U . B 3
H21C H 0.3671 -0.0019 0.6158 0.276 Uiso 1 1 calc R U . B 3
O1 O 0.2763(3) 0.2500 0.5522(7) 0.094(5) Uani 1 2 d S T P . .
O2 O 0.2104(2) 0.1991(3) 0.4432(5) 0.0466(14) Uani 1 1 d . . . . .
Si5 Si 0.09326(12) 0.41140(12) 0.5422(4) 0.0713(9) Uani 1 1 d . . . . .
Si7 Si 0.39186(15) 0.08926(13) 0.4591(4) 0.0822(11) Uani 1 1 d . . . . .
U1 U 0.13026(2) 0.2500 0.34893(3) 0.02410(12) Uani 1 2 d S T P . .
U2 U 0.35925(2) 0.2500 0.65228(3) 0.03146(13) Uani 1 2 d S T P . .
C11 C 0.1792(3) 0.1963(5) 0.1452(7) 0.051(2) Uani 1 1 d . . . . .
C10 C 0.2113(5) 0.2500 0.1698(9) 0.049(3) Uani 1 2 d S T P . .
C9 C 0.2750(4) 0.2500 0.2046(10) 0.046(3) Uani 1 2 d S T P . .
H9A H 0.2880 0.2930 0.2174 0.069 Uiso 0.5 1 calc R U P . .
H9B H 0.2972 0.2309 0.1371 0.069 Uiso 0.5 1 calc R U P . .
H9C H 0.2806 0.2261 0.2817 0.069 Uiso 0.5 1 calc R U P . .
C23 C 0.2770(4) 0.2500 0.8288(9) 0.046(3) Uani 1 2 d S T P . .
C24 C 0.3099(4) 0.1980(6) 0.8544(8) 0.064(3) Uani 1 1 d . . . . .
C22 C 0.2151(4) 0.2500 0.7949(10) 0.043(3) Uani 1 2 d S T P . .
H22A H 0.2022 0.2929 0.7814 0.064 Uiso 0.5 1 calc R U P . .
H22B H 0.1928 0.2313 0.8628 0.064 Uiso 0.5 1 calc R U P . .
H22C H 0.2095 0.2258 0.7183 0.064 Uiso 0.5 1 calc R U P . .
C13 C 0.1259(3) 0.2177(6) 0.1034(7) 0.079(5) Uani 1 1 d . . . . .
C12 C 0.2000(6) 0.1308(6) 0.1586(13) 0.104(5) Uani 1 1 d . . . . .
H12A H 0.1693 0.1019 0.1352 0.155 Uiso 1 1 calc R U . . .
H12B H 0.2113 0.1233 0.2454 0.155 Uiso 1 1 calc R U . . .
H12C H 0.2332 0.1243 0.1038 0.155 Uiso 1 1 calc R U . . .
C14 C 0.0812(4) 0.1737(10) 0.0481(12) 0.147(8) Uani 1 1 d . . . . .
H14A H 0.0713 0.1421 0.1118 0.176 Uiso 1 1 calc R U . . .
H14B H 0.0460 0.1980 0.0306 0.176 Uiso 1 1 calc R U . . .
C25 C 0.2898(6) 0.1328(8) 0.8397(13) 0.125(7) Uani 1 1 d . . . . .
H25A H 0.3204 0.1040 0.8642 0.187 Uiso 1 1 calc R U . . .
H25B H 0.2794 0.1253 0.7523 0.187 Uiso 1 1 calc R U . . .
H25C H 0.2562 0.1259 0.8929 0.187 Uiso 1 1 calc R U . . .
C26 C 0.3631(3) 0.2188(9) 0.8967(8) 0.120(11) Uani 1 1 d . . . . .
C27 C 0.4078(4) 0.1760(11) 0.9532(12) 0.189(11) Uani 1 1 d . . . . .
H27A H 0.4413 0.2020 0.9766 0.227 Uiso 1 1 calc R U . . .
H27B H 0.4208 0.1471 0.8869 0.227 Uiso 1 1 calc R U . . .
C28 C 0.3910(8) 0.1356(10) 1.0709(16) 0.156(8) Uani 1 1 d . . . . .
H28A H 0.4242 0.1110 1.0979 0.234 Uiso 1 1 calc R U . . .
H28B H 0.3594 0.1075 1.0489 0.234 Uiso 1 1 calc R U . . .
H28C H 0.3788 0.1631 1.1389 0.234 Uiso 1 1 calc R U . . .
C29 C 0.0988(8) 0.1399(10) -0.0716(15) 0.154(8) Uani 1 1 d . . . . .
H29A H 0.0673 0.1130 -0.0996 0.231 Uiso 1 1 calc R U . . .
H29B H 0.1328 0.1143 -0.0552 0.231 Uiso 1 1 calc R U . . .
H29C H 0.1076 0.1705 -0.1367 0.231 Uiso 1 1 calc R U . . .

loop_
_atom_site_aniso_label
_atom_site_aniso_U_11
_atom_site_aniso_U_22
_atom_site_aniso_U_33
_atom_site_aniso_U_23
_atom_site_aniso_U_13
_atom_site_aniso_U_12
C1 0.033(6) 0.078(9) 0.020(6) 0.000 0.016(4) 0.000
C2 0.019(3) 0.042(4) 0.023(3) -0.007(3) 0.004(3) 0.002(3)
C3 0.025(4) 0.037(4) 0.042(4) -0.006(3) 0.006(3) 0.005(3)
C4 0.029(4) 0.055(5) 0.044(5) 0.023(4) 0.006(3) 0.018(4)
C5 0.016(3) 0.095(6) 0.022(3) 0.011(4) -0.001(3) 0.007(4)
C6A 0.084(7) 0.044(5) 0.050(8) -0.003(6) 0.016(6) -0.018(5)
C8A 0.084(7) 0.044(5) 0.050(8) -0.003(6) 0.016(6) -0.018(5)
C6B 0.084(7) 0.044(5) 0.050(8) -0.003(6) 0.016(6) -0.018(5)
C8B 0.084(7) 0.044(5) 0.050(8) -0.003(6) 0.016(6) -0.018(5)
C7 0.081(8) 0.047(6) 0.113(10) -0.006(6) 0.034(7) 0.016(6)
C15 0.018(3) 0.047(4) 0.028(4) -0.005(3) 0.003(3) 0.001(3)
C16 0.027(4) 0.052(5) 0.049(5) 0.010(4) 0.009(3) 0.010(3)
C17 0.029(4) 0.079(7) 0.056(6) 0.037(5) 0.014(4) 0.028(4)
C18 0.017(3) 0.144(10) 0.023(4) 0.023(5) 0.001(3) 0.007(4)
C19A 0.071(8) 0.062(7) 0.107(10) -0.013(7) 0.006(6) -0.002(5)
C20A 0.071(8) 0.062(7) 0.107(10) -0.013(7) 0.006(6) -0.002(5)
C19B 0.071(8) 0.062(7) 0.107(10) -0.013(7) 0.006(6) -0.002(5)
C20B 0.071(8) 0.062(7) 0.107(10) -0.013(7) 0.006(6) -0.002(5)
C21 0.26(3) 0.100(13) 0.19(2) 0.066(14) 0.00(2) -0.033(16)
O1 0.022(4) 0.251(15) 0.009(4) 0.000 -0.002(3) 0.000
O2 0.032(3) 0.070(4) 0.039(3) 0.009(3) 0.001(2) 0.010(3)
Si5 0.0468(15) 0.0349(14) 0.132(3) -0.0197(16) 0.0200(17) 0.0015(11)
Si7 0.072(2) 0.0362(14) 0.138(3) -0.0027(17) 0.046(2) -0.0021(14)
U1 0.01382(18) 0.0456(2) 0.01288(18) 0.000 -0.00003(12) 0.000
U2 0.01316(18) 0.0689(3) 0.01228(19) 0.000 -0.00035(12) 0.000
C11 0.031(4) 0.094(7) 0.029(4) -0.026(5) 0.011(3) -0.010(4)
C10 0.032(6) 0.099(11) 0.015(5) 0.000 0.001(4) 0.000
C9 0.019(5) 0.090(9) 0.029(6) 0.000 0.009(4) 0.000
C23 0.014(5) 0.114(11) 0.011(5) 0.000 0.008(4) 0.000
C24 0.031(4) 0.127(9) 0.035(5) 0.042(6) 0.016(4) 0.020(5)
C22 0.028(6) 0.076(9) 0.025(5) 0.000 0.010(4) 0.000
C13 0.020(4) 0.196(15) 0.022(4) -0.037(5) 0.005(3) -0.016(5)
C12 0.096(10) 0.093(9) 0.122(11) -0.049(9) 0.066(8) -0.018(8)
C14 0.037(5) 0.33(2) 0.077(8) -0.122(12) 0.027(6) -0.061(9)
C25 0.082(9) 0.168(15) 0.124(12) 0.100(11) 0.059(9) 0.050(10)
C26 0.023(4) 0.32(3) 0.018(4) 0.050(8) 0.004(3) 0.026(7)
C27 0.041(6) 0.45(3) 0.070(8) 0.154(14) 0.023(6) 0.074(11)
C28 0.146(16) 0.22(2) 0.106(14) 0.001(14) -0.014(12) 0.028(16)
C29 0.137(15) 0.24(2) 0.086(11) -0.047(13) -0.020(10) -0.018(15)

loop_
_atom_type_symbol
_atom_type_description
_atom_type_scat_dispersion_real
_atom_type_scat_dispersion_imag
_atom_type_scat_source
C C 0.0033 0.0016 'International Tables Vol C Tables 4.2.6.8 and 6.1.1.4'
O O 0.0106 0.0060 'International Tables Vol C Tables 4.2.6.8 and 6.1.1.4'
Si Si 0.0817 0.0704 'International Tables Vol C Tables 4.2.6.8 and 6.1.1.4'
U U -9.6767 9.6646 'International Tables Vol C Tables 4.2.6.8 and 6.1.1.4'
H H 0.0000 0.0000 'International Tables Vol C Tables 4.2.6.8 and 6.1.1.4'

loop_
_geom_angle_atom_site_label_1
_geom_angle_atom_site_label_2
_geom_angle_atom_site_label_3
_geom_angle
_geom_angle_site_symmetry_1
_geom_angle_site_symmetry_3
O1 C1 O2 121.7(5) . 8_565
O1 C1 O2 121.7(5) . .
O2 C1 O2 116.6(11) 8_565 .
O1 C1 U1 174.1(8) . .
O2 C1 U1 58.6(5) 8_565 .
O2 C1 U1 58.6(5) . .
C2 C2 C3 137.3(4) 8_565 .
C2 C2 U1 74.77(15) 8_565 .
C3 C2 U1 73.5(4) . .
C2 C3 C4 130.1(7) . .
C2 C3 Si5 115.9(6) . .
C4 C3 Si5 113.9(6) . .
C2 C3 U1 75.8(4) . .
C4 C3 U1 74.5(4) . .
Si5 C3 U1 132.1(3) . .
C5 C4 C3 136.0(8) . .
C5 C4 U1 78.1(5) . .
C3 C4 U1 74.3(4) . .
C5 C5 C4 135.8(4) 8_565 .
C5 C5 U1 75.44(19) 8_565 .
C4 C5 U1 71.8(4) . .
C16 C15 C15 137.4(5) . 8_565
C16 C15 U2 73.4(4) . .
C15 C15 U2 74.51(16) 8_565 .
C15 C16 C17 130.1(8) . .
C15 C16 Si7 115.2(6) . .
C17 C16 Si7 114.5(7) . .
C15 C16 U2 75.7(4) . .
C17 C16 U2 74.1(5) . .
Si7 C16 U2 131.6(4) . .
C16 C17 C18 135.4(8) . .
C16 C17 U2 74.4(4) . .
C18 C17 U2 77.8(5) . .
C18 C18 C17 136.2(5) 8_565 .
C18 C18 U2 75.6(2) 8_565 .
C17 C18 U2 71.3(4) . .
C21 C20A Si7 74.5(16) . .
C20A C21 Si7 53.9(15) . .
C1 O1 U2 172.3(7) . .
C1 O2 U1 94.1(6) . .
C6A Si5 C7 110.8(10) . .
C8B Si5 C7 117.9(8) . .
C6A Si5 C3 121.2(10) . .
C8B Si5 C3 114.9(6) . .
C7 Si5 C3 107.8(4) . .
C8B Si5 C6B 102.8(8) . .
C7 Si5 C6B 107.2(7) . .
C3 Si5 C6B 105.0(6) . .
C6A Si5 C8A 103.6(11) . .
C7 Si5 C8A 103.6(9) . .
C3 Si5 C8A 108.3(7) . .
C19B Si7 C20B 118.0(9) . .
C20A Si7 C16 124.7(13) . .
C19B Si7 C16 115.2(6) . .
C20B Si7 C16 106.1(6) . .
C20A Si7 C21 51.6(14) . .
C19B Si7 C21 109.8(9) . .
C20B Si7 C21 97.8(9) . .
C16 Si7 C21 108.2(7) . .
C20A Si7 C19A 114.0(17) . .
C16 Si7 C19A 110.6(10) . .
C21 Si7 C19A 80.6(14) . .
O2 U1 O2 54.4(3) 8_565 .
O2 U1 C3 116.0(2) 8_565 8_565
O2 U1 C3 80.7(2) . 8_565
O2 U1 C3 80.7(2) 8_565 .
O2 U1 C3 116.0(2) . .
C3 U1 C3 82.2(3) 8_565 .
O2 U1 C4 104.9(3) 8_565 .
O2 U1 C4 147.1(2) . .
C3 U1 C4 89.0(2) 8_565 .
C3 U1 C4 31.2(2) . .
O2 U1 C4 147.1(2) 8_565 8_565
O2 U1 C4 104.9(3) . 8_565
C3 U1 C4 31.2(2) 8_565 8_565
C3 U1 C4 89.0(2) . 8_565
C4 U1 C4 79.2(4) . 8_565
O2 U1 C2 76.76(19) 8_565 .
O2 U1 C2 90.64(19) . .
C3 U1 C2 59.1(2) 8_565 .
C3 U1 C2 30.8(2) . .
C4 U1 C2 57.7(2) . .
C4 U1 C2 78.5(2) 8_565 .
O2 U1 C2 90.64(19) 8_565 8_565
O2 U1 C2 76.76(19) . 8_565
C3 U1 C2 30.8(2) 8_565 8_565
C3 U1 C2 59.1(2) . 8_565
C4 U1 C2 78.5(2) . 8_565
C4 U1 C2 57.7(2) 8_565 8_565
C2 U1 C2 30.5(3) . 8_565
O2 U1 C10 75.6(2) 8_565 .
O2 U1 C10 75.6(2) . .
C3 U1 C10 138.71(17) 8_565 .
C3 U1 C10 138.71(17) . .
C4 U1 C10 128.0(2) . .
C4 U1 C10 128.0(2) 8_565 .
C2 U1 C10 152.2(2) . .
C2 U1 C10 152.2(2) 8_565 .
O2 U1 C11 101.8(2) 8_565 .
O2 U1 C11 79.4(2) . .
C3 U1 C11 112.8(3) 8_565 .
C3 U1 C11 160.8(3) . .
C4 U1 C11 133.0(3) . .
C4 U1 C11 98.1(3) 8_565 .
C2 U1 C11 168.4(3) . .
C2 U1 C11 139.2(3) 8_565 .
C10 U1 C11 29.9(2) . .
O2 U1 C11 79.4(2) 8_565 8_565
O2 U1 C11 101.8(2) . 8_565
C3 U1 C11 160.8(3) 8_565 8_565
C3 U1 C11 112.8(3) . 8_565
C4 U1 C11 98.1(3) . 8_565
C4 U1 C11 133.0(3) 8_565 8_565
C2 U1 C11 139.2(3) . 8_565
C2 U1 C11 168.4(3) 8_565 8_565
C10 U1 C11 29.9(2) . 8_565
C11 U1 C11 50.1(5) . 8_565
O2 U1 C5 134.8(2) 8_565 .
O2 U1 C5 159.2(2) . .
C3 U1 C5 78.7(2) 8_565 .
C3 U1 C5 58.2(2) . .
C4 U1 C5 30.1(3) . .
C4 U1 C5 57.0(3) 8_565 .
C2 U1 C5 76.3(2) . .
C2 U1 C5 84.0(2) 8_565 .
C10 U1 C5 122.8(3) . .
C11 U1 C5 111.3(3) . .
C11 U1 C5 98.7(2) 8_565 .
O1 U2 C17 127.0(3) . 8_565
O1 U2 C17 127.0(3) . .
C17 U2 C17 80.6(5) 8_565 .
O1 U2 C16 97.5(2) . .
C17 U2 C16 90.3(3) 8_565 .
C17 U2 C16 31.4(3) . .
O1 U2 C16 97.5(2) . 8_565
C17 U2 C16 31.4(3) 8_565 8_565
C17 U2 C16 90.3(3) . 8_565
C16 U2 C16 83.2(4) . 8_565
O1 U2 C15 81.3(2) . .
C17 U2 C15 79.5(2) 8_565 .
C17 U2 C15 58.1(2) . .
C16 U2 C15 30.9(2) . .
C16 U2 C15 59.8(2) 8_565 .
O1 U2 C15 81.3(2) . 8_565
C17 U2 C15 58.1(2) 8_565 8_565
C17 U2 C15 79.5(2) . 8_565
C16 U2 C15 59.8(2) . 8_565
C16 U2 C15 30.9(2) 8_565 8_565
C15 U2 C15 31.0(3) . 8_565
O1 U2 C23 73.6(3) . .
C17 U2 C23 128.3(2) 8_565 .
C17 U2 C23 128.3(2) . .
C16 U2 C23 138.00(18) . .
C16 U2 C23 138.00(18) 8_565 .
C15 U2 C23 150.5(2) . .
C15 U2 C23 150.5(2) 8_565 .
O1 U2 C24 90.9(3) . 8_565
C17 U2 C24 98.5(3) 8_565 8_565
C17 U2 C24 133.2(3) . 8_565
C16 U2 C24 160.6(3) . 8_565
C16 U2 C24 113.1(3) 8_565 8_565
C15 U2 C24 168.3(3) . 8_565
C15 U2 C24 139.3(3) 8_565 8_565
C23 U2 C24 29.8(2) . 8_565
O1 U2 C24 90.9(3) . .
C17 U2 C24 133.2(3) 8_565 .
C17 U2 C24 98.5(3) . .
C16 U2 C24 113.1(3) . .
C16 U2 C24 160.6(3) 8_565 .
C15 U2 C24 139.3(3) . .
C15 U2 C24 168.3(3) 8_565 .
C23 U2 C24 29.8(2) . .
C24 U2 C24 49.0(5) 8_565 .
O1 U2 C18 156.5(3) . 8_565
C17 U2 C18 30.8(3) 8_565 8_565
C17 U2 C18 57.5(3) . 8_565
C16 U2 C18 79.4(3) . 8_565
C16 U2 C18 59.0(3) 8_565 8_565
C15 U2 C18 84.7(2) . 8_565
C15 U2 C18 77.0(2) 8_565 8_565
C23 U2 C18 124.0(3) . 8_565
C24 U2 C18 99.6(2) 8_565 8_565
C24 U2 C18 111.9(3) . 8_565
O1 U2 C18 156.5(3) . .
C17 U2 C18 57.5(3) 8_565 .
C17 U2 C18 30.8(3) . .
C16 U2 C18 59.0(3) . .
C16 U2 C18 79.4(3) 8_565 .
C15 U2 C18 77.0(2) . .
C15 U2 C18 84.7(2) 8_565 .
C23 U2 C18 124.0(3) . .
C24 U2 C18 111.9(3) 8_565 .
C24 U2 C18 99.6(2) . .
C18 U2 C18 28.8(5) 8_565 .
C10 C11 C13 105.4(10) . .
C10 C11 C12 125.7(9) . .
C13 C11 C12 128.9(10) . .
C10 C11 U1 74.0(5) . .
C13 C11 U1 75.2(5) . .
C12 C11 U1 117.3(7) . .
C11 C10 C11 111.0(11) . 8_565
C11 C10 C9 124.3(6) . .
C11 C10 C9 124.3(6) 8_565 .
C11 C10 U1 76.1(5) . .
C11 C10 U1 76.1(5) 8_565 .
C9 C10 U1 120.5(7) . .
C24 C23 C24 107.7(12) 8_565 .
C24 C23 C22 125.9(6) 8_565 .
C24 C23 C22 125.9(6) . .
C24 C23 U2 75.1(5) 8_565 .
C24 C23 U2 75.1(5) . .
C22 C23 U2 121.3(6) . .
C23 C24 C26 107.4(12) . .
C23 C24 C25 124.3(10) . .
C26 C24 C25 128.2(12) . .
C23 C24 U2 75.1(5) . .
C26 C24 U2 75.4(5) . .
C25 C24 U2 116.2(8) . .
C13 C13 C11 109.1(7) 8_565 .
C13 C13 C14 128.2(9) 8_565 .
C11 C13 C14 122.0(13) . .
C13 C13 U1 75.2(3) 8_565 .
C11 C13 U1 75.0(4) . .
C14 C13 U1 123.9(7) . .
C29 C14 C13 115.8(10) . .
C26 C26 C24 108.7(9) 8_565 .
C26 C26 C27 127.3(11) 8_565 .
C24 C26 C27 123.2(16) . .
C26 C26 U2 75.7(4) 8_565 .
C24 C26 U2 74.6(5) . .
C27 C26 U2 124.0(7) . .
C26 C27 C28 118.7(10) . .

loop_
_geom_bond_atom_site_label_1
_geom_bond_atom_site_label_2
_geom_bond_distance
_geom_bond_site_symmetry_2
C1 O1 1.257(14) .
C1 O2 1.283(8) 8_565
C1 O2 1.283(8) .
C1 U1 2.792(12) .
C2 C2 1.403(14) 8_565
C2 C3 1.409(10) .
C2 U1 2.670(6) .
C3 C4 1.420(11) .
C3 Si5 1.863(8) .
C3 U1 2.640(7) .
C4 C5 1.394(12) .
C4 U1 2.644(7) .
C5 C5 1.369(18) 8_565
C5 U1 2.723(7) .
C6A Si5 1.65(2) .
C8A Si5 2.04(3) .
C6B Si5 2.044(19) .
C8B Si5 1.76(2) .
C7 Si5 1.830(10) .
C15 C16 1.402(10) .
C15 C15 1.413(15) 8_565
C15 U2 2.646(7) .
C16 C17 1.417(12) .
C16 Si7 1.859(9) .
C16 U2 2.617(8) .
C17 C18 1.413(14) .
C17 U2 2.613(8) .
C18 C18 1.34(2) 8_565
C18 U2 2.696(7) .
C19A Si7 2.00(4) .
C20A C21 1.60(4) .
C20A Si7 1.65(4) .
C19B Si7 1.674(18) .
C20B Si7 1.849(16) .
C21 Si7 1.969(18) .
O1 U2 2.212(8) .
O2 U1 2.389(5) .
U1 O2 2.389(5) 8_565
U1 C3 2.640(7) 8_565
U1 C4 2.644(7) 8_565
U1 C2 2.670(6) 8_565
U1 C10 2.693(11) .
U1 C11 2.719(8) .
U1 C11 2.719(8) 8_565
U2 C17 2.613(8) 8_565
U2 C16 2.617(8) 8_565
U2 C15 2.646(7) 8_565
U2 C23 2.693(9) .
U2 C24 2.694(8) 8_565
U2 C24 2.694(8) .
U2 C18 2.695(7) 8_565
C11 C10 1.398(11) .
C11 C13 1.400(13) .
C11 C12 1.494(17) .
C10 C11 1.398(11) 8_565
C10 C9 1.533(15) .
C23 C24 1.383(12) 8_565
C23 C24 1.383(12) .
C23 C22 1.489(14) .
C24 C26 1.394(14) .
C24 C25 1.48(2) .
C13 C13 1.39(3) 8_565
C13 C14 1.527(14) .
C14 C29 1.530(18) .
C26 C26 1.34(4) 8_565
C26 C27 1.516(17) .
C27 C28 1.58(2) .

loop_
_geom_torsion_atom_site_label_1
_geom_torsion_atom_site_label_2
_geom_torsion_atom_site_label_3
_geom_torsion_atom_site_label_4
_geom_torsion
_geom_torsion_site_symmetry_1
_geom_torsion_site_symmetry_4
C2 C2 C3 C4 11.6(11) 8_565 .
U1 C2 C3 C4 55.1(7) . .
C2 C2 C3 Si5 -173.69(19) 8_565 .
U1 C2 C3 Si5 -130.2(4) . .
C2 C2 C3 U1 -43.5(4) 8_565 .
C2 C3 C4 C5 -2.4(14) . .
Si5 C3 C4 C5 -177.3(7) . .
U1 C3 C4 C5 53.1(9) . .
C2 C3 C4 U1 -55.6(7) . .
Si5 C3 C4 U1 129.6(4) . .
C3 C4 C5 C5 -7.7(13) . 8_565
U1 C4 C5 C5 44.2(5) . 8_565
C3 C4 C5 U1 -51.9(8) . .
C15 C15 C16 C17 -11.6(11) 8_565 .
U2 C15 C16 C17 -54.3(8) . .
C15 C15 C16 Si7 172.3(2) 8_565 .
U2 C15 C16 Si7 129.6(5) . .
C15 C15 C16 U2 42.7(5) 8_565 .
C15 C16 C17 C18 1.3(15) . .
Si7 C16 C17 C18 177.5(8) . .
U2 C16 C17 C18 -53.6(9) . .
C15 C16 C17 U2 54.9(7) . .
Si7 C16 C17 U2 -128.9(5) . .
C16 C17 C18 C18 9.5(13) . 8_565
U2 C17 C18 C18 -43.0(5) . 8_565
C16 C17 C18 U2 52.5(9) . .
O1 C1 O2 U1 173.0(9) . .
O2 C1 O2 U1 -8.8(9) 8_565 .
C2 C3 Si5 C6A 135.3(13) . .
C4 C3 Si5 C6A -49.1(14) . .
U1 C3 Si5 C6A 41.2(14) . .
C2 C3 Si5 C8B 38.1(9) . .
C4 C3 Si5 C8B -146.3(8) . .
U1 C3 Si5 C8B -55.9(9) . .
C2 C3 Si5 C7 -95.7(7) . .
C4 C3 Si5 C7 79.9(7) . .
U1 C3 Si5 C7 170.3(6) . .
C2 C3 Si5 C6B 150.3(8) . .
C4 C3 Si5 C6B -34.1(9) . .
U1 C3 Si5 C6B 56.2(8) . .
C2 C3 Si5 C8A 15.9(10) . .
C4 C3 Si5 C8A -168.5(9) . .
U1 C3 Si5 C8A -78.2(9) . .
C21 C20A Si7 C19B -92.4(18) . .
C21 C20A Si7 C20B 166(3) . .
C21 C20A Si7 C16 86.4(17) . .
C21 C20A Si7 C19A -55(2) . .
C15 C16 Si7 C20A 144.0(18) . .
C17 C16 Si7 C20A -32.7(19) . .
U2 C16 Si7 C20A -122.9(18) . .
C15 C16 Si7 C19B -37.2(10) . .
C17 C16 Si7 C19B 146.1(9) . .
U2 C16 Si7 C19B 55.9(10) . .
C15 C16 Si7 C20B 95.4(8) . .
C17 C16 Si7 C20B -81.4(9) . .
U2 C16 Si7 C20B -171.5(7) . .
C15 C16 Si7 C21 -160.5(9) . .
C17 C16 Si7 C21 22.7(9) . .
U2 C16 Si7 C21 -67.4(9) . .
C15 C16 Si7 C19A -73.9(15) . .
C17 C16 Si7 C19A 109.3(15) . .
U2 C16 Si7 C19A 19.2(15) . .
C13 C11 C10 C11 0.4(12) . 8_565
C12 C11 C10 C11 178.7(7) . 8_565
U1 C11 C10 C11 -68.9(8) . 8_565
C13 C11 C10 C9 -173.2(9) . .
C12 C11 C10 C9 5.2(15) . .
U1 C11 C10 C9 117.6(9) . .
C13 C11 C10 U1 69.2(5) . .
C12 C11 C10 U1 -112.4(9) . .
C24 C23 C24 C26 0.4(12) 8_565 .
C22 C23 C24 C26 -172.7(8) . .
U2 C23 C24 C26 69.1(6) . .
C24 C23 C24 C25 179.5(7) 8_565 .
C22 C23 C24 C25 6.4(15) . .
U2 C23 C24 C25 -111.8(10) . .
C24 C23 C24 U2 -68.7(7) 8_565 .
C22 C23 C24 U2 118.2(9) . .
C10 C11 C13 C13 -0.2(7) . 8_565
C12 C11 C13 C13 -178.5(8) . 8_565
U1 C11 C13 C13 68.1(2) . 8_565
C10 C11 C13 C14 170.7(9) . .
C12 C11 C13 C14 -7.6(15) . .
U1 C11 C13 C14 -120.9(9) . .
C10 C11 C13 U1 -68.4(6) . .
C12 C11 C13 U1 113.3(10) . .
C13 C13 C14 C29 106.9(15) 8_565 .
C11 C13 C14 C29 -62(2) . .
U1 C13 C14 C29 -155.1(13) . .
C23 C24 C26 C26 -0.3(7) . 8_565
C25 C24 C26 C26 -179.3(9) . 8_565
U2 C24 C26 C26 68.6(3) . 8_565
C23 C24 C26 C27 170.2(9) . .
C25 C24 C26 C27 -8.8(16) . .
U2 C24 C26 C27 -120.9(10) . .
C23 C24 C26 U2 -68.9(6) . .
C25 C24 C26 U2 112.0(11) . .
C26 C26 C27 C28 111.8(16) 8_565 .
C24 C26 C27 C28 -57(2) . .
U2 C26 C27 C28 -150.3(14) . .
